data_1542092
loop_
_publ_author_name
'Stomberg, R.'

_publ_section_title
;
 The crystal and molecular structure of diperoxotriamminechromium(IV) (Cr
 (O2)2 (N H3)3)
;
_journal_name_full 'Arkiv foer Kemi'
_journal_page_first 49
_journal_page_last 64
_journal_volume 22
_journal_year 1964
_chemical_formula_sum 'Cr H9 N3 O4'
_chemical_name_systematic 'Cr (O2)2 (N H3)3'
_space_group_IT_number 62
_symmetry_space_group_name_Hall '-P 2ac 2n'
_symmetry_space_group_name_H-M 'P n m a'
_cell_angle_alpha 90
_cell_angle_beta 90
_cell_angle_gamma 90
_cell_formula_units_Z 12
_cell_length_a 9.791
_cell_length_b 22.662
_cell_length_c 7.653
_cell_volume 1698.076
_citation_journal_id_ASTM ARKEAD
_cod_data_source_file Stomberg_ARKEAD_1964_670.cif
_cod_data_source_block H9Cr1N3O4
_cod_original_formula_sum 'H9 Cr1 N3 O4'
_cod_database_code 1542092

loop_
_symmetry_equiv_pos_as_xyz
x,y,z
-x+1/2,-y,z+1/2
x+1/2,-y+1/2,-z+1/2
-x,y+1/2,-z
-x,-y,-z
x-1/2,y,-z-1/2
-x-1/2,y-1/2,z-1/2
x,-y-1/2,z

loop_
_atom_site_label
_atom_site_type_symbol
_atom_site_fract_x
_atom_site_fract_y
_atom_site_fract_z
_atom_site_occupancy
_atom_site_U_iso_or_equiv
_atom_site_attached_hydrogens
O2 O-1 0.3291 0.0268 0.1883 1 0.0 0
N4 N-3 0.2944 0.25 0.4881 1 0.0 3
O3 O-1 0.1828 0.1669 0.1591 1 0.0 0
O6 O-1 0.9977 0.1904 0.7299 1 0.0 0
O5 O-1 0.1142 0.1657 0.6395 1 0.0 0
N1 N-3 0.0046 0.0867 0.0094 1 0.0 3
N6 N-3 0.0015 0.25 0.3965 1 0.0 3
N5 N-3 0.2239 0.25 0.8693 1 0.0 3
Cr2 Cr+4 0.109 0.25 0.6403 1 0.0 0
O1 O-1 0.209 0.0027 0.1147 1 0.0 0
O4 O-1 0.3119 0.1463 0.2194 1 0.0 0
Cr1 Cr+4 0.2015 0.0858 0.1331 1 0.0 0
N2 N-3 0.1163 0.0747 0.3804 1 0.0 3
N3 N-3 0.2906 0.0971 0.8843 1 0.0 3
